data_2003522
loop_
_publ_author_name
'Tamura, H.'
'Oshima, T.'
'Matsubayashi, G.'
'Nagai, T.'

_publ_section_title
;
 Two Conformational Isomers of
 2-Bromo-2,3-dihydro-2,3-(bibenzyl-2,2'-diyl)methano-1,4-naphthoquinone
;
_journal_issue 6
_journal_name_full 'Acta Crystallographica Section C'
_journal_page_first 1148
_journal_page_last 1152
_journal_paper_doi 10.1107/S0108270194013806
_journal_volume 51
_journal_year 1995
_chemical_formula_moiety 'C25 H17 Br O2'
_chemical_formula_sum 'C25 H17 Br O2'
_chemical_formula_weight 429.31
_chemical_melting_point .446E-305
_chemical_name_systematic
;
2-bromo-2,3-dihydro-2,3-(bibenzyl)methano-1,4-naphthoquinone
;
_space_group_IT_number 2
_symmetry_cell_setting triclinic
_symmetry_space_group_name_Hall '-P 1'
_symmetry_space_group_name_H-M 'P -1'
_cell_angle_alpha 101.58(1)
_cell_angle_beta 116.59(1)
_cell_angle_gamma 80.77(1)
_cell_formula_units_Z 2.00
_cell_length_a 9.165(1)
_cell_length_b 13.155(1)
_cell_length_c 8.850(1)
_cell_measurement_reflns_used 25
_cell_measurement_temperature 296
_cell_measurement_theta_max 12.785
_cell_measurement_theta_min 10.015
_cell_volume 931.69(18)
_computing_cell_refinement 'MSC/AFC Diffractometer Control Software'
_computing_data_collection
;MSC/AFC Diffractometer Control Software (Molecular Structure Corporation,
 1988)
;
_computing_data_reduction 'PROCESS TEXSAN (Molecular Structure Corporation, 1992)'
_computing_publication_material 'FINISH TEXSAN'
_computing_structure_refinement 'LS TEXSAN'
_computing_structure_solution 'SHELXS86 (Sheldrick, 1985)'
_diffrn_ambient_temperature 296
_diffrn_measurement_device 'Rigaku AFC5R diffractometer'
_diffrn_measurement_method '\q/2\q scans'
_diffrn_radiation_monochromator graphite
_diffrn_radiation_source 'Rigaku rotating anode'
_diffrn_radiation_type 'Mo K\a'
_diffrn_radiation_wavelength 0.7107
_diffrn_reflns_av_R_equivalents 0.021
_diffrn_reflns_limit_h_max 0
_diffrn_reflns_limit_h_min -10
_diffrn_reflns_limit_k_max 16
_diffrn_reflns_limit_k_min -18
_diffrn_reflns_limit_l_max 12
_diffrn_reflns_limit_l_min -11
_diffrn_reflns_number 4271
_diffrn_reflns_theta_max 30.07
_diffrn_reflns_theta_min 1.57
_diffrn_standards_decay_% -1.66
_diffrn_standards_interval_count 100
_diffrn_standards_number 3
_exptl_absorpt_coefficient_mu 2.20
_exptl_absorpt_correction_T_max 1.000
_exptl_absorpt_correction_T_min 0.817
_exptl_absorpt_correction_type 'empirical, \y scan'
_exptl_crystal_colour colorless
_exptl_crystal_density_diffrn 1.530
_exptl_crystal_density_meas 1.53
_exptl_crystal_description prismatic
_exptl_crystal_F_000 436
_exptl_crystal_size_max 0.40
_exptl_crystal_size_mid 0.20
_exptl_crystal_size_min 0.20
_refine_diff_density_max 0.355
_refine_diff_density_min -0.433
_refine_ls_extinction_method none
_refine_ls_goodness_of_fit_obs 1.48
_refine_ls_hydrogen_treatment 'refall except H8, H9, which were not refined'
_refine_ls_matrix_type full
_refine_ls_number_parameters 313
_refine_ls_number_reflns 2401
_refine_ls_number_restraints 0
_refine_ls_R_factor_obs 0.037
_refine_ls_shift/esd_max 0.46
_refine_ls_structure_factor_coef F
_refine_ls_weighting_scheme sigma
_refine_ls_wR_factor_obs 0.040
_reflns_number_observed 2401
_reflns_number_total 3955
_reflns_observed_criterion |Fo|>3\s(|Fo|)
_cod_data_source_file as1150.cif
_cod_data_source_block I
_cod_original_cell_volume 931.7(2)
_cod_database_code 2003522

loop_
_symmetry_equiv_pos_as_xyz
'   +x,   +y,   +z'
'   -x,   -y,   -z'

loop_
_atom_site_aniso_label
_atom_site_aniso_U_11
_atom_site_aniso_U_12
_atom_site_aniso_U_13
_atom_site_aniso_U_22
_atom_site_aniso_U_23
_atom_site_aniso_U_33
Br(1) 0.0386(2) -0.0115(2) 0.143(2) 0.0615(3) -0.0028(2) 0.0565(3)
O(1) 0.044(2) 0.016(1) 0.010(1) 0.063(2) 0.028(2) 0.065(2)
O(2) 0.051(2) 0.031(2) 0.038(2) 0.070(2) 0.036(2) 0.089(2)
C(1) 0.040(2) 0.006(2) 0.010(2) 0.039(2) 0.004(2) 0.034(2)
C(2) 0.028(2) 0.000(2) 0.010(2) 0.039(2) 0.004(2) 0.037(2)
C(3) 0.038(2) 0.006(2) 0.014(2) 0.031(2) 0.010(2) 0.040(2)
C(4) 0.039(2) 0.007(2) 0.018(2) 0.049(2) 0.011(2) 0.047(2)
C(5) 0.042(2) -0.002(2) 0.016(2) 0.044(2) 0.000(2) 0.033(2)
C(6) 0.047(2) 0.002(2) 0.016(2) 0.036(2) 0.005(2) 0.035(2)
C(7) 0.072(3) 0.009(2) 0.035(3) 0.051(3) 0.019(2) 0.060(3)
C(8) 0.103(4) -0.010(3) 0.053(3) 0.062(3) 0.017(3) 0.079(4)
C(9) 0.081(4) -0.029(3) 0.043(3) 0.075(4) -0.001(3) 0.068(3)
C(10) 0.047(3) -0.005(2) 0.025(2) 0.067(3) 0.007(2) 0.052(3)
C(11) 0.033(2) 0.004(2) 0.013(2) 0.035(2) 0.006(2) 0.037(2)
C(12) 0.049(2) -0.007(2) 0.025(2) 0.031(2) -0.003(2) 0.042(2)
C(13) 0.071(3) -0.001(2) 0.026(2) 0.043(2) 0.008(2) 0.042(2)
C(14) 0.069(3) 0.030(3) 0.023(3) 0.078(4) 0.034(3) 0.061(3)
C(15) 0.048(3) 0.012(3) 0.012(2) 0.112(5) 0.029(3) 0.075(3)
C(16) 0.041(2) -0.010(2) 0.019(2) 0.070(3) 0.010(2) 0.045(2)
C(17) 0.044(2) -0.007(2) 0.019(2) 0.040(2) 0.005(2) 0.034(2)
C(18) 0.064(3) -0.009(2) 0.018(2) 0.045(3) 0.004(2) 0.044(2)
C(19) 0.123(5) -0.024(3) 0.041(3) 0.043(3) -0.004(2) 0.060(3)
C(20) 0.120(5) -0.068(4) 0.043(3) 0.082(4) -0.017(3) 0.056(3)
C(21) 0.056(3) -0.038(3) 0.018(2) 0.104(5) 0.002(3) 0.050(3)
C(22) 0.121(5) -0.018(3) 0.037(3) 0.056(3) 0.003(2) 0.050(3)
C(23) 0.157(7) -0.063(5) 0.069(5) 0.081(4) -0.020(3) 0.067(4)
C(24) 0.090(4) -0.052(4) 0.067(4) 0.095(4) -0.038(4) 0.091(4)
C(25) 0.054(3) -0.013(2) 0.029(2) 0.056(3) -0.011(2) 0.061(3)

loop_
_atom_site_label
_atom_site_fract_x
_atom_site_fract_y
_atom_site_fract_z
_atom_site_U_iso_or_equiv
_atom_site_thermal_displace_type
_atom_site_calc_flag
_atom_site_calc_attached_atom
Br(1) -0.19896(5) 0.63672(4) 0.02386(6) 0.0549(1) Uij ? ?
O(1) -0.1413(3) 0.8371(2) -0.0528(4) 0.0617(9) Uij ? ?
O(2) 0.4021(3) 0.5830(2) 0.1761(4) 0.067(1) Uij ? ?
C(1) -0.0123(4) 0.7893(3) 0.0228(4) 0.041(1) Uij ? ?
C(2) -0.0021(4) 0.7075(3) 0.1237(4) 0.037(1) Uij ? ?
C(3) 0.1537(4) 0.6386(3) 0.1915(4) 0.037(1) Uij ? ?
C(4) 0.2920(4) 0.6516(3) 0.1558(5) 0.046(1) Uij ? ?
C(5) 0.2853(4) 0.7459(3) 0.0850(4) 0.040(1) Uij ? ?
C(6) 0.1409(4) 0.8095(3) 0.0189(4) 0.041(1) Uij ? ?
C(7) 0.1371(7) 0.8915(4) -0.0606(6) 0.058(2) Uij ? ?
C(8) 0.2742(8) 0.9110(4) -0.0713(7) 0.074(2) Uij ? ?
C(9) 0.4169(7) 0.8484(4) -0.0050(6) 0.069(2) Uij ? ?
C(10) 0.4219(5) 0.7669(4) 0.0723(6) 0.054(1) Uij ? ?
C(11) 0.1046(4) 0.7190(3) 0.3160(4) 0.036(1) Uij ? ?
C(12) 0.0632(4) 0.6779(3) 0.4369(5) 0.039(1) Uij ? ?
C(13) 0.1893(5) 0.6246(3) 0.5604(5) 0.051(1) Uij ? ?
C(14) 0.3554(6) 0.6035(5) 0.5620(7) 0.071(2) Uij ? ?
C(15) 0.4459(6) 0.6958(5) 0.5875(6) 0.083(2) Uij ? ?
C(16) 0.3589(5) 0.7991(3) 0.5335(5) 0.050(1) Uij ? ?
C(17) 0.1990(4) 0.8131(3) 0.4064(4) 0.038(1) Uij ? ?
C(18) 0.1279(6) 0.9116(3) 0.3794(5) 0.053(1) Uij ? ?
C(19) 0.2114(8) 0.9981(4) 0.4674(7) 0.074(2) Uij ? ?
C(20) 0.3702(8) 0.9853(5) 0.5850(7) 0.081(2) Uij ? ?
C(21) 0.4420(6) 0.8890(5) 0.6188(6) 0.069(2) Uij ? ?
C(22) 0.1572(9) 0.5898(4) 0.6798(6) 0.074(2) Uij ? ?
C(23) 0.0078(11) 0.6108(5) 0.6808(8) 0.092(3) Uij ? ?
C(24) -0.1127(9) 0.6667(5) 0.5665(9) 0.083(2) Uij ? ?
C(25) -0.0858(5) 0.7014(4) 0.4429(6) 0.057(1) Uij ? ?
H(1) 0.149(4) 0.561(3) 0.197(4) 0.037(9) Uiso ? ?
H(2) 0.048(5) 0.928(3) -0.099(5) 0.06(1) Uiso ? ?
H(3) 0.275(6) 0.965(4) -0.121(7) 0.10(1) Uiso ? ?
H(4) 0.508(6) 0.871(4) -0.012(6) 0.09(1) Uiso ? ?
H(5) 0.509(5) 0.727(3) 0.117(5) 0.05(1) Uiso ? ?
H(6) 0.345(5) 0.554(3) 0.454(6) 0.08(1) Uiso ? ?
H(7) 0.411(6) 0.561(4) 0.642(6) 0.09(1) Uiso ? ?
H(8) 0.5130 0.6742 0.5292 0.099 Uiso calc C15
H(9) 0.5127 0.7099 0.7070 0.099 Uiso calc C15
H(10) 0.016(5) 0.919(3) 0.304(5) 0.06(1) Uiso ? ?
H(11) 0.161(5) 1.064(4) 0.447(6) 0.08(1) Uiso ? ?
H(12) 0.423(6) 1.041(4) 0.632(6) 0.08(1) Uiso ? ?
H(13) 0.558(5) 0.874(3) 0.702(5) 0.07(1) Uiso ? ?
H(14) 0.252(7) 0.557(4) 0.772(7) 0.11(1) Uiso ? ?
H(15) -0.011(7) 0.579(4) 0.760(7) 0.12(1) Uiso ? ?
H(16) -0.212(6) 0.678(4) 0.553(6) 0.09(1) Uiso ? ?
H(17) -0.161(3) 0.741(2) 0.367(4) 0.015(8) Uiso ? ?

loop_
_atom_type_symbol
_atom_type_scat_source
_atom_type_scat_dispersion_real
_atom_type_scat_dispersion_imag
C IntTabIV_Table_2.2A 0.003 0.002
H IntTabIV_Table_2.2A 0.000 0.000
O IntTabIV_Table_2.2A 0.011 0.006
Br IntTabIV_Table_2.2A -0.290 2.459

loop_
_geom_angle_atom_site_label_1
_geom_angle_atom_site_label_2
_geom_angle_atom_site_label_3
_geom_angle
_geom_angle_publ_flag
O(1) C(1) C(2) 120.8(3) yes
O(1) C(1) C(6) 121.4(3) yes
C(2) C(1) C(6) 117.8(3) yes
Br(1) C(2) C(1) 112.0(2) yes
Br(1) C(2) C(3) 114.8(2) yes
Br(1) C(2) C(11) 120.6(2) yes
C(1) C(2) C(3) 118.7(3) yes
C(1) C(2) C(11) 120.5(3) yes
C(3) C(2) C(11) 60.9(2) yes
C(2) C(3) C(4) 119.8(3) yes
C(2) C(3) C(11) 60.3(2) yes
C(2) C(3) H(1) 119.0(10) no
C(4) C(3) C(11) 121.8(3) yes
C(4) C(3) H(1) 111.0(10) no
C(11) C(3) H(1) 115.0(10) no
O(2) C(4) C(3) 119.7(4) yes
O(2) C(4) C(5) 122.1(3) yes
C(3) C(4) C(5) 118.1(3) yes
C(4) C(5) C(6) 121.5(3) yes
C(6) C(5) C(10) 119.1(4) no
C(1) C(6) C(5) 122.0(3) yes
C(5) C(6) C(7) 119.3(4) no
C(6) C(7) C(8) 120.5(5) no
C(6) C(7) H(2) 116(2) no
C(8) C(7) H(2) 122(2) no
C(7) C(8) C(9) 120.1(5) no
C(7) C(8) H(3) 122(3) no
C(9) C(8) H(3) 117(3) no
C(8) C(9) C(10) 119.9(5) no
C(8) C(9) H(4) 114(2) no
C(10) C(9) H(4) 125(2) no
C(5) C(10) C(9) 121.0(5) no
C(5) C(10) H(5) 116(2) no
C(9) C(10) H(5) 122(2) no
C(2) C(11) C(3) 58.8(2) yes
C(2) C(11) C(12) 123.1(3) yes
C(2) C(11) C(17) 120.2(3) yes
C(3) C(11) C(12) 117.1(3) yes
C(3) C(11) C(17) 119.9(3) yes
C(12) C(11) C(17) 109.5(3) yes
C(11) C(12) C(13) 117.3(3) yes
C(13) C(12) C(25) 119.6(4) no
C(12) C(13) C(14) 120.4(4) yes
C(12) C(13) C(22) 118.8(4) no
C(13) C(14) C(15) 117.5(4) yes
C(13) C(14) H(6) 107(2) no
C(13) C(14) H(7) 104(3) no
C(15) C(14) H(6) 111(2) no
C(15) C(14) H(7) 113(3) no
H(6) C(14) H(7) 100(3) no
C(14) C(15) C(16) 122.5(4) yes
C(15) C(16) C(17) 125.2(4) yes
C(17) C(16) C(21) 116.8(4) no
C(11) C(17) C(16) 118.2(3) yes
C(16) C(17) C(18) 119.8(4) no
C(17) C(18) C(19) 121.9(5) no
C(17) C(18) H(10) 118(2) no
C(19) C(18) H(10) 119(2) no
C(18) C(19) C(20) 118.8(5) no
C(18) C(19) H(11) 120(2) no
C(20) C(19) H(11) 120(2) no
C(19) C(20) C(21) 120.6(5) no
C(19) C(20) H(12) 117(3) no
C(21) C(20) H(12) 122(3) no
C(16) C(21) C(20) 121.9(5) no
C(16) C(21) H(13) 113(2) no
C(20) C(21) H(13) 124(2) no
C(13) C(22) C(23) 120.8(6) no
C(13) C(22) H(14) 116(3) no
C(23) C(22) H(14) 122(3) no
C(22) C(23) C(24) 120.7(6) no
C(22) C(23) H(15) 116(3) no
C(24) C(23) H(15) 122(3) no
C(23) C(24) C(25) 120.1(5) no
C(23) C(24) H(16) 125(3) no
C(25) C(24) H(16) 113(3) no
C(12) C(25) C(24) 119.8(5) no
C(12) C(25) H(17) 116.0(10) no
C(24) C(25) H(17) 123.0(10) no

loop_
_geom_bond_atom_site_label_1
_geom_bond_atom_site_label_2
_geom_bond_distance
_geom_bond_publ_flag
Br(1) C(2) 1.920(3) yes
O(1) C(1) 1.210(4) yes
O(2) C(4) 1.215(4) yes
C(1) C(2) 1.497(5) yes
C(1) C(6) 1.487(5) yes
C(2) C(3) 1.503(5) yes
C(2) C(11) 1.526(4) yes
C(3) C(4) 1.478(5) yes
C(3) C(11) 1.536(5) yes
C(3) H(1) 1.04(3) no
C(4) C(5) 1.479(5) yes
C(5) C(6) 1.394(5) no
C(5) C(10) 1.380(5) no
C(6) C(7) 1.389(6) no
C(7) C(8) 1.369(7) no
C(7) H(2) 0.84(4) no
C(8) C(9) 1.376(7) no
C(8) H(3) 0.91(5) no
C(9) C(10) 1.367(7) no
C(9) H(4) 0.96(4) no
C(10) H(5) 0.86(4) no
C(11) C(12) 1.498(5) yes
C(11) C(17) 1.500(5) yes
C(12) C(13) 1.393(5) no
C(12) C(25) 1.373(5) no
C(13) C(14) 1.498(6) yes
C(13) C(22) 1.388(6) no
C(14) C(15) 1.503(8) yes
C(14) H(6) 1.02(5) no
C(14) H(7) 0.91(5) no
C(15) C(16) 1.511(7) yes
C(16) C(17) 1.403(5) yes
C(16) C(21) 1.401(6) no
C(17) C(18) 1.370(5) no
C(18) C(19) 1.370(6) no
C(18) H(10) 0.94(4) no
C(19) C(20) 1.366(8) no
C(19) H(11) 0.93(4) no
C(20) C(21) 1.355(8) no
C(20) H(12) 0.86(5) no
C(21) H(13) 1.00(4) no
C(22) C(23) 1.356(9) no
C(22) H(14) 1.00(5) no
C(23) C(24) 1.349(9) no
C(23) H(15) 0.98(6) no
C(24) C(25) 1.394(8) no
C(24) H(16) 0.86(5) no
C(25) H(17) 0.90(3) no
